data_7049320
loop_
_publ_author_name
'Mei, Yanbo'
'Borger, Jaap E.'
'Wu, Dong-Jun'
'Gr\"utzmacher, Hansj\"org'

_publ_section_title
;
 Salen supported Al-O-C[triple bond, length as m-dash]P and Ga-P[double
 bond, length as m-dash]C[double bond, length as m-dash]O complexes.
;
_journal_issue 13
_journal_name_full 'Dalton transactions (Cambridge, England : 2003)'
_journal_page_first 4370
_journal_page_last 4374
_journal_paper_doi 10.1039/c9dt00485h
_journal_volume 48
_journal_year 2019
_chemical_formula_moiety 'C45 H60 Al N8 O3 P'
_chemical_formula_sum 'C45 H60 Al N8 O3 P'
_chemical_formula_weight 818.96
_space_group_crystal_system triclinic
_space_group_IT_number 2
_space_group_name_Hall '-P 1'
_space_group_name_H-M_alt 'P -1'
_symmetry_space_group_name_Hall '-P 1'
_symmetry_space_group_name_H-M 'P -1'
_atom_sites_solution_hydrogens geom
_atom_sites_solution_primary dual
_audit_creation_date 2018-08-07
_audit_creation_method
;
Olex2 1.2
(compiled 2017.03.28 svn.r3405 for OlexSys, GUI svn.r5337)
;
_audit_update_record
;
2018-08-07 deposited with the CCDC.    2019-03-01 downloaded from the CCDC.
;
_cell_angle_alpha 68.0520(10)
_cell_angle_beta 82.4710(10)
_cell_angle_gamma 74.7440(10)
_cell_formula_units_Z 2
_cell_length_a 10.5943(2)
_cell_length_b 14.5344(3)
_cell_length_c 16.0916(3)
_cell_measurement_reflns_used 9914
_cell_measurement_temperature 100
_cell_measurement_theta_max 72.22
_cell_measurement_theta_min 3.37
_cell_volume 2215.76(8)
_computing_cell_refinement 'SAINT v8.37A (Bruker, 2015)'
_computing_data_reduction 'SAINT v8.37A (Bruker, 2015)'
_computing_molecular_graphics 'Olex2 (Dolomanov et al., 2009)'
_computing_publication_material 'Olex2 (Dolomanov et al., 2009)'
_computing_structure_refinement 'ShelXL (Sheldrick, 2015)'
_computing_structure_solution 'ShelXT (Sheldrick, 2015)'
_diffrn_ambient_temperature 99.99
_diffrn_measured_fraction_theta_full 0.995
_diffrn_measured_fraction_theta_max 0.991
_diffrn_measurement_device_type 'Bruker APEX-II CCD'
_diffrn_measurement_method '\f and \w scans'
_diffrn_radiation_type CuK\a
_diffrn_radiation_wavelength 1.54178
_diffrn_reflns_av_R_equivalents 0.0463
_diffrn_reflns_av_unetI/netI 0.0388
_diffrn_reflns_Laue_measured_fraction_full 0.995
_diffrn_reflns_Laue_measured_fraction_max 0.991
_diffrn_reflns_limit_h_max 13
_diffrn_reflns_limit_h_min -12
_diffrn_reflns_limit_k_max 17
_diffrn_reflns_limit_k_min -17
_diffrn_reflns_limit_l_max 19
_diffrn_reflns_limit_l_min -19
_diffrn_reflns_number 32836
_diffrn_reflns_point_group_measured_fraction_full 0.995
_diffrn_reflns_point_group_measured_fraction_max 0.991
_diffrn_reflns_theta_full 67.679
_diffrn_reflns_theta_max 72.212
_diffrn_reflns_theta_min 2.963
_diffrn_standards_number 0
_exptl_absorpt_coefficient_mu 1.127
_exptl_absorpt_correction_T_max 0.7536
_exptl_absorpt_correction_T_min 0.7116
_exptl_absorpt_correction_type multi-scan
_exptl_absorpt_process_details
'SADABS-2016/2 (Bruker,2016/2) was used for absorption correction. wR2(int) was 0.0812 before and 0.0596 after correction. The Ratio of minimum to maximum transmission is 0.9443. The \l/2 correction factor is Not present.'
_exptl_crystal_colour 'clear colourless'
_exptl_crystal_colour_lustre clear
_exptl_crystal_colour_primary colourless
_exptl_crystal_density_diffrn 1.227
_exptl_crystal_description block
_exptl_crystal_F_000 876
_exptl_crystal_recrystallization_method 'From saturated toluene'
_exptl_crystal_size_max 0.15
_exptl_crystal_size_mid 0.07
_exptl_crystal_size_min 0.07
_refine_diff_density_max 0.493
_refine_diff_density_min -0.313
_refine_diff_density_rms 0.062
_refine_ls_extinction_method none
_refine_ls_goodness_of_fit_ref 1.028
_refine_ls_hydrogen_treatment constr
_refine_ls_matrix_type full
_refine_ls_number_parameters 539
_refine_ls_number_reflns 8663
_refine_ls_number_restraints 0
_refine_ls_restrained_S_all 1.028
_refine_ls_R_factor_all 0.0595
_refine_ls_R_factor_gt 0.0460
_refine_ls_shift/su_max 0.001
_refine_ls_shift/su_mean 0.000
_refine_ls_structure_factor_coef Fsqd
_refine_ls_weighting_details 'w=1/[\s^2^(Fo^2^)+(0.0669P)^2^+1.2225P] where P=(Fo^2^+2Fc^2^)/3'
_refine_ls_weighting_scheme calc
_refine_ls_wR_factor_gt 0.1134
_refine_ls_wR_factor_ref 0.1235
_reflns_Friedel_coverage 0.000
_reflns_number_gt 7068
_reflns_number_total 8663
_reflns_threshold_expression 'I > 2\s(I)'
_cod_data_source_file c9dt00485h2.cif
_cod_data_source_block cu_myb4139c_0m
_cod_depositor_comments 'Adding full bibliography for 7049316--7049321.cif.'
_cod_database_code 7049320
_shelx_shelxl_version_number 2014/7
_shelx_space_group_comment
;
The symmetry employed for this shelxl refinement is uniquely defined
by the following loop, which should always be used as a source of
symmetry information in preference to the above space-group names.
They are only intended as comments.
;
_shelx_estimated_absorpt_t_max 0.925
_shelx_estimated_absorpt_t_min 0.849
_olex2_refinement_description
;
1. Fixed Uiso
 At 1.2 times of:
  All C(H) groups, All C(H,H) groups
 At 1.5 times of:
  All C(H,H,H) groups
2.a Secondary CH2 refined with riding coordinates:
 C30(H30a,H30b), C14(H14a,H14b)
2.b Aromatic/amide H refined with riding coordinates:
 C17(H17), C31(H31), C33(H33), C15(H15), C35(H35), C19(H19), C6(H6), C11(H11)
2.c Idealised Me refined as rotating group:
 C40(H40a,H40b,H40c), C28(H28a,H28b,H28c), C38(H38a,H38b,H38c), C45(H45a,H45b,
 H45c), C9(H9a,H9b,H9c), C29(H29a,H29b,H29c), C26(H26a,H26b,H26c), C24(H24a,
 H24b,H24c), C41(H41a,H41b,H41c), C27(H27a,H27b,H27c), C22(H22a,H22b,H22c),
 C43(H43a,H43b,H43c), C44(H44a,H44b,H44c), C13(H13a,H13b,H13c), C4(H4a,H4b,H4c),
  C8(H8a,H8b,H8c)
;
_olex2_submission_special_instructions 'No special instructions were received'

loop_
_space_group_symop_operation_xyz
'x, y, z'
'-x, -y, -z'

loop_
_atom_site_label
_atom_site_type_symbol
_atom_site_fract_x
_atom_site_fract_y
_atom_site_fract_z
_atom_site_U_iso_or_equiv
_atom_site_adp_type
_atom_site_occupancy
_atom_site_site_symmetry_order
_atom_site_calc_flag
_atom_site_refinement_flags_posn
P1 P 0.54224(5) 0.17136(4) 0.67948(3) 0.01576(12) Uani 1 1 d .
Al1 Al 0.23012(5) 0.37812(4) 0.54016(3) 0.01129(12) Uani 1 1 d .
O3 O 0.21428(12) 0.29521(9) 0.48562(8) 0.0138(3) Uani 1 1 d .
O2 O 0.13470(12) 0.31686(9) 0.63638(8) 0.0143(3) Uani 1 1 d .
O1 O 0.38655(12) 0.34365(10) 0.58656(8) 0.0150(3) Uani 1 1 d .
N8 N 0.13513(14) 0.51231(11) 0.54692(10) 0.0127(3) Uani 1 1 d .
N5 N 0.37342(15) 0.44711(12) 0.70512(10) 0.0155(3) Uani 1 1 d .
N7 N 0.28946(14) 0.46923(11) 0.42342(10) 0.0132(3) Uani 1 1 d .
N3 N 0.68672(15) 0.05502(12) 0.82524(10) 0.0171(3) Uani 1 1 d .
N6 N 0.39623(15) 0.52644(12) 0.62938(10) 0.0167(3) Uani 1 1 d .
N2 N 0.59575(16) 0.21672(13) 0.82472(11) 0.0192(3) Uani 1 1 d .
N1 N 0.51957(16) 0.31150(12) 0.79453(11) 0.0187(3) Uani 1 1 d .
N4 N 0.75223(15) -0.00057(12) 0.77367(11) 0.0183(3) Uani 1 1 d .
C37 C 0.28327(17) 0.27343(14) 0.41690(12) 0.0135(3) Uani 1 1 d .
C32 C 0.34550(17) 0.34519(14) 0.35082(12) 0.0142(4) Uani 1 1 d .
C17 C -0.04879(17) 0.47921(14) 0.76059(12) 0.0148(4) Uani 1 1 d .
H17 H -0.0709 0.5492 0.7541 0.018 Uiso 1 1 calc R
C21 C 0.06207(17) 0.34545(14) 0.69959(12) 0.0139(3) Uani 1 1 d .
C31 C 0.33588(17) 0.44454(14) 0.35517(12) 0.0139(3) Uani 1 1 d .
H31 H 0.3658 0.4943 0.3044 0.017 Uiso 1 1 calc R
C1 C 0.45153(17) 0.29703(14) 0.65956(12) 0.0137(3) Uani 1 1 d .
C30 C 0.28594(18) 0.57073(14) 0.42305(12) 0.0152(4) Uani 1 1 d .
H30A H 0.2904 0.6193 0.3608 0.018 Uiso 1 1 calc R
H30B H 0.3606 0.5683 0.4556 0.018 Uiso 1 1 calc R
C16 C 0.02577(17) 0.44912(14) 0.69208(12) 0.0145(4) Uani 1 1 d .
C33 C 0.42085(18) 0.32140(14) 0.27969(12) 0.0153(4) Uani 1 1 d .
H33 H 0.4616 0.3709 0.2362 0.018 Uiso 1 1 calc R
C36 C 0.29438(17) 0.17808(14) 0.40797(12) 0.0144(4) Uani 1 1 d .
C2 C 0.45256(17) 0.34684(14) 0.72081(12) 0.0147(4) Uani 1 1 d .
C39 C 0.22657(18) 0.09764(14) 0.47651(12) 0.0164(4) Uani 1 1 d .
C12 C 0.32506(18) 0.60974(15) 0.64346(13) 0.0188(4) Uani 1 1 d .
C20 C 0.01362(17) 0.27268(14) 0.77565(12) 0.0149(4) Uani 1 1 d .
C15 C 0.06231(17) 0.52732(14) 0.61364(12) 0.0141(3) Uani 1 1 d .
H15 H 0.0301 0.5959 0.6107 0.017 Uiso 1 1 calc R
C34 C 0.43693(17) 0.22746(14) 0.27172(12) 0.0155(4) Uani 1 1 d .
C14 C 0.15652(17) 0.60299(13) 0.46994(12) 0.0147(4) Uani 1 1 d .
H14A H 0.1602 0.6581 0.4910 0.018 Uiso 1 1 calc R
H14B H 0.0840 0.6285 0.4281 0.018 Uiso 1 1 calc R
C35 C 0.37103(18) 0.15841(14) 0.33639(12) 0.0155(4) Uani 1 1 d .
H35 H 0.3792 0.0942 0.3310 0.019 Uiso 1 1 calc R
C18 C -0.09028(17) 0.40913(15) 0.83688(12) 0.0161(4) Uani 1 1 d .
C19 C -0.05962(18) 0.30726(14) 0.84050(12) 0.0166(4) Uani 1 1 d .
H19 H -0.0916 0.2587 0.8912 0.020 Uiso 1 1 calc R
C3 C 0.60769(17) 0.15333(14) 0.78138(12) 0.0156(4) Uani 1 1 d .
C23 C 0.04268(19) 0.15991(14) 0.78572(13) 0.0186(4) Uani 1 1 d .
C42 C 0.52492(18) 0.20085(15) 0.19581(12) 0.0175(4) Uani 1 1 d .
C25 C -0.16488(19) 0.43525(15) 0.91646(13) 0.0196(4) Uani 1 1 d .
C10 C 0.29086(18) 0.48085(15) 0.76605(13) 0.0179(4) Uani 1 1 d .
C5 C 0.7027(2) 0.00110(16) 0.91527(13) 0.0214(4) Uani 1 1 d .
C40 C 0.2792(2) 0.06715(15) 0.57023(13) 0.0214(4) Uani 1 1 d .
H40A H 0.3732 0.0361 0.5697 0.032 Uiso 1 1 calc GR
H40B H 0.2335 0.0180 0.6143 0.032 Uiso 1 1 calc GR
H40C H 0.2642 0.1279 0.5864 0.032 Uiso 1 1 calc GR
C28 C -0.0162(2) 0.15028(15) 0.70779(13) 0.0213(4) Uani 1 1 d .
H28A H -0.1111 0.1777 0.7087 0.032 Uiso 1 1 calc GR
H28B H 0.0025 0.0783 0.7142 0.032 Uiso 1 1 calc GR
H28C H 0.0225 0.1887 0.6508 0.032 Uiso 1 1 calc GR
C38 C 0.07733(19) 0.14181(15) 0.47678(13) 0.0203(4) Uani 1 1 d .
H38A H 0.0580 0.2044 0.4906 0.030 Uiso 1 1 calc GR
H38B H 0.0344 0.0918 0.5223 0.030 Uiso 1 1 calc GR
H38C H 0.0447 0.1573 0.4176 0.030 Uiso 1 1 calc GR
C6 C 0.7819(2) -0.09189(16) 0.92112(14) 0.0235(4) Uani 1 1 d .
H6 H 0.8115 -0.1472 0.9744 0.028 Uiso 1 1 calc R
C7 C 0.81093(19) -0.08950(15) 0.83225(14) 0.0216(4) Uani 1 1 d .
C11 C 0.25699(19) 0.58438(15) 0.72741(14) 0.0202(4) Uani 1 1 d .
H11 H 0.1990 0.6305 0.7521 0.024 Uiso 1 1 calc R
C45 C 0.53362(19) 0.09182(15) 0.20223(13) 0.0206(4) Uani 1 1 d .
H45A H 0.5689 0.0439 0.2601 0.031 Uiso 1 1 calc GR
H45B H 0.5914 0.0775 0.1536 0.031 Uiso 1 1 calc GR
H45C H 0.4461 0.0841 0.1972 0.031 Uiso 1 1 calc GR
C9 C 0.2510(2) 0.40946(16) 0.85440(13) 0.0234(4) Uani 1 1 d .
H9A H 0.2226 0.3553 0.8449 0.035 Uiso 1 1 calc GR
H9B H 0.1787 0.4472 0.8822 0.035 Uiso 1 1 calc GR
H9C H 0.3256 0.3792 0.8938 0.035 Uiso 1 1 calc GR
C29 C 0.1913(2) 0.11594(15) 0.78631(13) 0.0233(4) Uani 1 1 d .
H29A H 0.2312 0.1514 0.7286 0.035 Uiso 1 1 calc GR
H29B H 0.2095 0.0430 0.7961 0.035 Uiso 1 1 calc GR
H29C H 0.2282 0.1253 0.8346 0.035 Uiso 1 1 calc GR
C26 C -0.1692(2) 0.54487(16) 0.90609(13) 0.0230(4) Uani 1 1 d .
H26A H -0.0798 0.5542 0.9003 0.035 Uiso 1 1 calc GR
H26B H -0.2140 0.5587 0.9589 0.035 Uiso 1 1 calc GR
H26C H -0.2168 0.5920 0.8523 0.035 Uiso 1 1 calc GR
C24 C -0.3052(2) 0.42093(17) 0.92335(14) 0.0254(4) Uani 1 1 d .
H24A H -0.3507 0.4672 0.8685 0.038 Uiso 1 1 calc GR
H24B H -0.3523 0.4362 0.9750 0.038 Uiso 1 1 calc GR
H24C H -0.3021 0.3503 0.9309 0.038 Uiso 1 1 calc GR
C41 C 0.2525(2) -0.00034(15) 0.45525(14) 0.0231(4) Uani 1 1 d .
H41A H 0.2202 0.0159 0.3959 0.035 Uiso 1 1 calc GR
H41B H 0.2070 -0.0488 0.5005 0.035 Uiso 1 1 calc GR
H41C H 0.3468 -0.0308 0.4558 0.035 Uiso 1 1 calc GR
C27 C -0.0955(2) 0.36331(17) 1.00346(13) 0.0258(4) Uani 1 1 d .
H27A H -0.0966 0.2928 1.0131 0.039 Uiso 1 1 calc GR
H27B H -0.1411 0.3817 1.0541 0.039 Uiso 1 1 calc GR
H27C H -0.0047 0.3695 0.9986 0.039 Uiso 1 1 calc GR
C22 C -0.0165(2) 0.09549(16) 0.87362(14) 0.0265(5) Uani 1 1 d .
H22A H 0.0206 0.0993 0.9245 0.040 Uiso 1 1 calc GR
H22B H 0.0036 0.0244 0.8772 0.040 Uiso 1 1 calc GR
H22C H -0.1117 0.1217 0.8752 0.040 Uiso 1 1 calc GR
C43 C 0.4700(2) 0.27289(16) 0.10426(13) 0.0253(4) Uani 1 1 d .
H43A H 0.3820 0.2654 0.1003 0.038 Uiso 1 1 calc GR
H43B H 0.5272 0.2558 0.0565 0.038 Uiso 1 1 calc GR
H43C H 0.4658 0.3435 0.0975 0.038 Uiso 1 1 calc GR
C44 C 0.6637(2) 0.21167(18) 0.20137(15) 0.0274(5) Uani 1 1 d .
H44A H 0.6606 0.2822 0.1941 0.041 Uiso 1 1 calc GR
H44B H 0.7203 0.1939 0.1537 0.041 Uiso 1 1 calc GR
H44C H 0.6988 0.1658 0.2598 0.041 Uiso 1 1 calc GR
C13 C 0.3273(2) 0.71340(15) 0.57534(14) 0.0253(4) Uani 1 1 d .
H13A H 0.3672 0.7502 0.6008 0.038 Uiso 1 1 calc GR
H13B H 0.2376 0.7516 0.5588 0.038 Uiso 1 1 calc GR
H13C H 0.3787 0.7062 0.5219 0.038 Uiso 1 1 calc GR
C4 C 0.6439(2) 0.04154(17) 0.98797(13) 0.0274(5) Uani 1 1 d .
H4A H 0.6939 0.0877 0.9916 0.041 Uiso 1 1 calc GR
H4B H 0.6462 -0.0153 1.0453 0.041 Uiso 1 1 calc GR
H4C H 0.5529 0.0787 0.9746 0.041 Uiso 1 1 calc GR
C8 C 0.8965(2) -0.17072(17) 0.80028(16) 0.0306(5) Uani 1 1 d .
H8A H 0.8889 -0.1501 0.7354 0.046 Uiso 1 1 calc GR
H8B H 0.8689 -0.2349 0.8309 0.046 Uiso 1 1 calc GR
H8C H 0.9877 -0.1803 0.8136 0.046 Uiso 1 1 calc GR

loop_
_atom_site_aniso_label
_atom_site_aniso_U_11
_atom_site_aniso_U_22
_atom_site_aniso_U_33
_atom_site_aniso_U_23
_atom_site_aniso_U_13
_atom_site_aniso_U_12
P1 0.0194(2) 0.0128(2) 0.0148(2) -0.00494(18) -0.00555(17) -0.00081(17)
Al1 0.0123(2) 0.0112(3) 0.0104(2) -0.00383(19) -0.00108(18) -0.00244(19)
O3 0.0161(6) 0.0146(6) 0.0126(6) -0.0061(5) 0.0015(5) -0.0059(5)
O2 0.0162(6) 0.0129(6) 0.0128(6) -0.0041(5) 0.0021(5) -0.0038(5)
O1 0.0133(6) 0.0166(6) 0.0142(6) -0.0042(5) -0.0035(5) -0.0022(5)
N8 0.0128(7) 0.0119(7) 0.0130(7) -0.0033(6) -0.0027(5) -0.0027(6)
N5 0.0172(8) 0.0151(8) 0.0149(7) -0.0058(6) -0.0011(6) -0.0040(6)
N7 0.0138(7) 0.0118(7) 0.0133(7) -0.0033(6) -0.0023(6) -0.0025(6)
N3 0.0194(8) 0.0162(8) 0.0150(7) -0.0042(6) -0.0052(6) -0.0026(6)
N6 0.0178(8) 0.0154(8) 0.0171(8) -0.0041(6) -0.0035(6) -0.0052(6)
N2 0.0221(8) 0.0183(8) 0.0170(8) -0.0057(7) -0.0064(6) -0.0027(6)
N1 0.0200(8) 0.0178(8) 0.0178(8) -0.0062(6) -0.0040(6) -0.0024(6)
N4 0.0193(8) 0.0158(8) 0.0204(8) -0.0074(7) -0.0044(6) -0.0019(6)
C37 0.0123(8) 0.0162(9) 0.0122(8) -0.0053(7) -0.0031(6) -0.0017(7)
C32 0.0129(8) 0.0158(9) 0.0133(8) -0.0048(7) -0.0029(6) -0.0019(7)
C17 0.0150(8) 0.0141(9) 0.0159(9) -0.0062(7) -0.0022(7) -0.0023(7)
C21 0.0135(8) 0.0168(9) 0.0125(8) -0.0066(7) -0.0016(6) -0.0027(7)
C31 0.0133(8) 0.0157(9) 0.0119(8) -0.0030(7) -0.0019(6) -0.0041(7)
C1 0.0118(8) 0.0142(9) 0.0138(8) -0.0024(7) -0.0003(6) -0.0044(6)
C30 0.0184(9) 0.0128(9) 0.0145(8) -0.0043(7) 0.0006(7) -0.0050(7)
C16 0.0143(8) 0.0159(9) 0.0138(8) -0.0056(7) -0.0036(7) -0.0024(7)
C33 0.0163(9) 0.0169(9) 0.0121(8) -0.0037(7) -0.0002(7) -0.0055(7)
C36 0.0152(8) 0.0147(9) 0.0131(8) -0.0046(7) -0.0027(7) -0.0027(7)
C2 0.0144(8) 0.0141(9) 0.0152(8) -0.0048(7) 0.0010(7) -0.0041(7)
C39 0.0200(9) 0.0141(9) 0.0150(9) -0.0052(7) 0.0015(7) -0.0049(7)
C12 0.0183(9) 0.0177(10) 0.0226(10) -0.0080(8) -0.0071(7) -0.0036(7)
C20 0.0141(8) 0.0162(9) 0.0142(8) -0.0041(7) -0.0025(7) -0.0042(7)
C15 0.0135(8) 0.0129(9) 0.0174(9) -0.0070(7) -0.0041(7) -0.0013(6)
C34 0.0154(8) 0.0173(9) 0.0135(8) -0.0058(7) -0.0020(7) -0.0020(7)
C14 0.0179(9) 0.0110(8) 0.0144(8) -0.0034(7) -0.0021(7) -0.0028(7)
C35 0.0169(9) 0.0145(9) 0.0161(9) -0.0067(7) -0.0021(7) -0.0024(7)
C18 0.0138(8) 0.0201(10) 0.0140(9) -0.0065(7) -0.0012(7) -0.0021(7)
C19 0.0166(9) 0.0190(9) 0.0131(8) -0.0046(7) 0.0004(7) -0.0047(7)
C3 0.0147(8) 0.0156(9) 0.0143(8) -0.0022(7) -0.0026(7) -0.0037(7)
C23 0.0241(10) 0.0146(9) 0.0156(9) -0.0038(7) 0.0017(7) -0.0057(7)
C42 0.0190(9) 0.0177(9) 0.0159(9) -0.0078(7) 0.0020(7) -0.0032(7)
C25 0.0213(10) 0.0209(10) 0.0151(9) -0.0073(8) 0.0025(7) -0.0027(8)
C10 0.0161(9) 0.0228(10) 0.0185(9) -0.0114(8) -0.0021(7) -0.0036(7)
C5 0.0228(10) 0.0215(10) 0.0177(9) -0.0026(8) -0.0046(7) -0.0062(8)
C40 0.0274(10) 0.0183(10) 0.0158(9) -0.0036(8) 0.0000(8) -0.0046(8)
C28 0.0274(10) 0.0188(10) 0.0211(10) -0.0089(8) 0.0025(8) -0.0097(8)
C38 0.0219(10) 0.0194(10) 0.0221(10) -0.0081(8) 0.0016(7) -0.0089(8)
C6 0.0261(10) 0.0177(10) 0.0220(10) 0.0000(8) -0.0107(8) -0.0027(8)
C7 0.0220(10) 0.0176(10) 0.0248(10) -0.0052(8) -0.0084(8) -0.0034(8)
C11 0.0185(9) 0.0201(10) 0.0260(10) -0.0140(8) -0.0040(7) -0.0009(7)
C45 0.0232(10) 0.0192(10) 0.0194(9) -0.0095(8) 0.0030(7) -0.0029(8)
C9 0.0237(10) 0.0282(11) 0.0179(9) -0.0094(8) 0.0035(8) -0.0055(8)
C29 0.0250(10) 0.0178(10) 0.0204(10) -0.0032(8) -0.0018(8) 0.0014(8)
C26 0.0287(11) 0.0242(11) 0.0177(9) -0.0121(8) 0.0034(8) -0.0039(8)
C24 0.0219(10) 0.0310(11) 0.0219(10) -0.0102(9) 0.0070(8) -0.0065(8)
C41 0.0322(11) 0.0155(10) 0.0233(10) -0.0085(8) 0.0055(8) -0.0089(8)
C27 0.0322(11) 0.0283(11) 0.0156(9) -0.0096(8) 0.0005(8) -0.0028(9)
C22 0.0389(12) 0.0180(10) 0.0213(10) -0.0048(8) 0.0069(9) -0.0113(9)
C43 0.0343(11) 0.0215(10) 0.0154(9) -0.0069(8) 0.0042(8) -0.0006(8)
C44 0.0212(10) 0.0350(12) 0.0340(12) -0.0215(10) 0.0084(8) -0.0104(9)
C13 0.0311(11) 0.0160(10) 0.0300(11) -0.0064(9) -0.0109(9) -0.0052(8)
C4 0.0337(12) 0.0281(11) 0.0144(9) -0.0035(8) -0.0035(8) -0.0019(9)
C8 0.0336(12) 0.0219(11) 0.0337(12) -0.0101(9) -0.0119(9) 0.0031(9)

loop_
_atom_type_symbol
_atom_type_description
_atom_type_scat_dispersion_real
_atom_type_scat_dispersion_imag
_atom_type_scat_source
C C 0.0181 0.0091 'International Tables Vol C Tables 4.2.6.8 and 6.1.1.4'
H H 0.0000 0.0000 'International Tables Vol C Tables 4.2.6.8 and 6.1.1.4'
Al Al 0.2130 0.2455 'International Tables Vol C Tables 4.2.6.8 and 6.1.1.4'
N N 0.0311 0.0180 'International Tables Vol C Tables 4.2.6.8 and 6.1.1.4'
O O 0.0492 0.0322 'International Tables Vol C Tables 4.2.6.8 and 6.1.1.4'
P P 0.2955 0.4335 'International Tables Vol C Tables 4.2.6.8 and 6.1.1.4'

loop_
_geom_angle_atom_site_label_1
_geom_angle_atom_site_label_2
_geom_angle_atom_site_label_3
_geom_angle
C1 P1 C3 96.59(9)
O3 Al1 O2 91.41(6)
O3 Al1 N8 137.79(6)
O3 Al1 N7 88.86(6)
O2 Al1 N8 89.36(6)
O2 Al1 N7 164.88(7)
O1 Al1 O3 112.45(6)
O1 Al1 O2 101.33(6)
O1 Al1 N8 108.73(6)
O1 Al1 N7 92.51(6)
N8 Al1 N7 80.37(6)
C37 O3 Al1 130.65(11)
C21 O2 Al1 134.41(12)
C1 O1 Al1 144.74(12)
C15 N8 Al1 126.03(13)
C15 N8 C14 117.70(15)
C14 N8 Al1 116.17(11)
N6 N5 C2 119.92(15)
C10 N5 N6 111.98(15)
C10 N5 C2 126.71(16)
C31 N7 Al1 126.34(13)
C31 N7 C30 120.36(15)
C30 N7 Al1 113.13(11)
N4 N3 C3 118.05(15)
N4 N3 C5 112.21(16)
C5 N3 C3 129.58(17)
C12 N6 N5 104.56(15)
C3 N2 N1 121.12(16)
C2 N1 N2 122.63(16)
C7 N4 N3 104.63(16)
O3 C37 C32 120.88(16)
O3 C37 C36 120.64(16)
C32 C37 C36 118.48(16)
C37 C32 C31 121.18(16)
C33 C32 C37 120.92(17)
C33 C32 C31 117.89(16)
C16 C17 H17 119.4
C18 C17 H17 119.4
C18 C17 C16 121.28(17)
O2 C21 C16 121.17(16)
O2 C21 C20 120.48(16)
C16 C21 C20 118.30(16)
N7 C31 C32 123.84(16)
N7 C31 H31 118.1
C32 C31 H31 118.1
O1 C1 P1 117.93(14)
O1 C1 C2 121.32(16)
C2 C1 P1 120.72(14)
N7 C30 H30A 110.5
N7 C30 H30B 110.5
N7 C30 C14 105.96(14)
H30A C30 H30B 108.7
C14 C30 H30A 110.5
C14 C30 H30B 110.5
C17 C16 C21 121.13(17)
C17 C16 C15 117.79(16)
C21 C16 C15 121.07(16)
C32 C33 H33 119.3
C34 C33 C32 121.44(17)
C34 C33 H33 119.3
C37 C36 C39 121.00(16)
C35 C36 C37 118.05(16)
C35 C36 C39 120.93(16)
N5 C2 C1 119.53(16)
N1 C2 N5 112.38(16)
N1 C2 C1 128.09(17)
C36 C39 C40 109.47(15)
C36 C39 C38 109.42(15)
C40 C39 C38 110.49(15)
C41 C39 C36 112.65(15)
C41 C39 C40 106.97(16)
C41 C39 C38 107.81(16)
N6 C12 C11 110.99(17)
N6 C12 C13 120.35(18)
C11 C12 C13 128.64(18)
C21 C20 C23 121.21(16)
C19 C20 C21 117.59(17)
C19 C20 C23 121.20(16)
N8 C15 C16 125.58(17)
N8 C15 H15 117.2
C16 C15 H15 117.2
C33 C34 C35 116.78(16)
C33 C34 C42 120.77(16)
C35 C34 C42 122.45(17)
N8 C14 C30 107.44(14)
N8 C14 H14A 110.2
N8 C14 H14B 110.2
C30 C14 H14A 110.2
C30 C14 H14B 110.2
H14A C14 H14B 108.5
C36 C35 C34 124.26(17)
C36 C35 H35 117.9
C34 C35 H35 117.9
C17 C18 C19 116.56(16)
C17 C18 C25 124.20(17)
C19 C18 C25 119.24(16)
C20 C19 C18 124.93(17)
C20 C19 H19 117.5
C18 C19 H19 117.5
N3 C3 P1 115.86(13)
N2 C3 P1 130.75(14)
N2 C3 N3 113.39(16)
C20 C23 C28 109.50(16)
C20 C23 C29 109.64(16)
C20 C23 C22 112.08(16)
C29 C23 C28 110.27(16)
C22 C23 C28 107.82(16)
C22 C23 C29 107.49(16)
C45 C42 C34 111.97(15)
C45 C42 C43 107.62(16)
C45 C42 C44 108.37(16)
C43 C42 C34 110.18(15)
C43 C42 C44 109.40(17)
C44 C42 C34 109.24(15)
C18 C25 C24 109.52(16)
C18 C25 C27 109.40(16)
C26 C25 C18 111.03(16)
C26 C25 C24 109.67(16)
C26 C25 C27 108.33(17)
C27 C25 C24 108.86(17)
N5 C10 C9 122.47(17)
C11 C10 N5 105.94(17)
C11 C10 C9 131.58(18)
N3 C5 C4 124.63(18)
C6 C5 N3 105.64(18)
C6 C5 C4 129.72(19)
C39 C40 H40A 109.5
C39 C40 H40B 109.5
C39 C40 H40C 109.5
H40A C40 H40B 109.5
H40A C40 H40C 109.5
H40B C40 H40C 109.5
C23 C28 H28A 109.5
C23 C28 H28B 109.5
C23 C28 H28C 109.5
H28A C28 H28B 109.5
H28A C28 H28C 109.5
H28B C28 H28C 109.5
C39 C38 H38A 109.5
C39 C38 H38B 109.5
C39 C38 H38C 109.5
H38A C38 H38B 109.5
H38A C38 H38C 109.5
H38B C38 H38C 109.5
C5 C6 H6 126.8
C5 C6 C7 106.40(18)
C7 C6 H6 126.8
N4 C7 C6 111.11(18)
N4 C7 C8 120.32(19)
C6 C7 C8 128.56(19)
C12 C11 H11 126.8
C10 C11 C12 106.50(17)
C10 C11 H11 126.8
C42 C45 H45A 109.5
C42 C45 H45B 109.5
C42 C45 H45C 109.5
H45A C45 H45B 109.5
H45A C45 H45C 109.5
H45B C45 H45C 109.5
C10 C9 H9A 109.5
C10 C9 H9B 109.5
C10 C9 H9C 109.5
H9A C9 H9B 109.5
H9A C9 H9C 109.5
H9B C9 H9C 109.5
C23 C29 H29A 109.5
C23 C29 H29B 109.5
C23 C29 H29C 109.5
H29A C29 H29B 109.5
H29A C29 H29C 109.5
H29B C29 H29C 109.5
C25 C26 H26A 109.5
C25 C26 H26B 109.5
C25 C26 H26C 109.5
H26A C26 H26B 109.5
H26A C26 H26C 109.5
H26B C26 H26C 109.5
C25 C24 H24A 109.5
C25 C24 H24B 109.5
C25 C24 H24C 109.5
H24A C24 H24B 109.5
H24A C24 H24C 109.5
H24B C24 H24C 109.5
C39 C41 H41A 109.5
C39 C41 H41B 109.5
C39 C41 H41C 109.5
H41A C41 H41B 109.5
H41A C41 H41C 109.5
H41B C41 H41C 109.5
C25 C27 H27A 109.5
C25 C27 H27B 109.5
C25 C27 H27C 109.5
H27A C27 H27B 109.5
H27A C27 H27C 109.5
H27B C27 H27C 109.5
C23 C22 H22A 109.5
C23 C22 H22B 109.5
C23 C22 H22C 109.5
H22A C22 H22B 109.5
H22A C22 H22C 109.5
H22B C22 H22C 109.5
C42 C43 H43A 109.5
C42 C43 H43B 109.5
C42 C43 H43C 109.5
H43A C43 H43B 109.5
H43A C43 H43C 109.5
H43B C43 H43C 109.5
C42 C44 H44A 109.5
C42 C44 H44B 109.5
C42 C44 H44C 109.5
H44A C44 H44B 109.5
H44A C44 H44C 109.5
H44B C44 H44C 109.5
C12 C13 H13A 109.5
C12 C13 H13B 109.5
C12 C13 H13C 109.5
H13A C13 H13B 109.5
H13A C13 H13C 109.5
H13B C13 H13C 109.5
C5 C4 H4A 109.5
C5 C4 H4B 109.5
C5 C4 H4C 109.5
H4A C4 H4B 109.5
H4A C4 H4C 109.5
H4B C4 H4C 109.5
C7 C8 H8A 109.5
C7 C8 H8B 109.5
C7 C8 H8C 109.5
H8A C8 H8B 109.5
H8A C8 H8C 109.5
H8B C8 H8C 109.5

loop_
_geom_bond_atom_site_label_1
_geom_bond_atom_site_label_2
_geom_bond_distance
P1 C1 1.7555(18)
P1 C3 1.7662(18)
Al1 O3 1.7850(13)
Al1 O2 1.8014(13)
Al1 O1 1.7783(13)
Al1 N8 1.9813(16)
Al1 N7 1.9866(16)
O3 C37 1.336(2)
O2 C21 1.320(2)
O1 C1 1.298(2)
N8 C15 1.290(2)
N8 C14 1.478(2)
N5 N6 1.376(2)
N5 C2 1.424(2)
N5 C10 1.370(2)
N7 C31 1.279(2)
N7 C30 1.464(2)
N3 N4 1.371(2)
N3 C3 1.419(2)
N3 C5 1.374(2)
N6 C12 1.329(3)
N2 N1 1.343(2)
N2 C3 1.322(2)
N1 C2 1.322(2)
N4 C7 1.329(3)
C37 C32 1.415(3)
C37 C36 1.419(3)
C32 C31 1.448(3)
C32 C33 1.406(2)
C17 H17 0.9500
C17 C16 1.408(2)
C17 C18 1.377(3)
C21 C16 1.416(3)
C21 C20 1.426(2)
C31 H31 0.9500
C1 C2 1.427(3)
C30 H30A 0.9900
C30 H30B 0.9900
C30 C14 1.525(2)
C16 C15 1.437(3)
C33 H33 0.9500
C33 C34 1.383(3)
C36 C39 1.539(2)
C36 C35 1.395(2)
C39 C40 1.540(3)
C39 C38 1.542(3)
C39 C41 1.534(3)
C12 C11 1.412(3)
C12 C13 1.500(3)
C20 C19 1.385(3)
C20 C23 1.535(3)
C15 H15 0.9500
C34 C35 1.406(3)
C34 C42 1.541(2)
C14 H14A 0.9900
C14 H14B 0.9900
C35 H35 0.9500
C18 C19 1.410(3)
C18 C25 1.533(2)
C19 H19 0.9500
C23 C28 1.537(3)
C23 C29 1.536(3)
C23 C22 1.535(2)
C42 C45 1.528(3)
C42 C43 1.535(3)
C42 C44 1.537(3)
C25 C26 1.527(3)
C25 C24 1.539(3)
C25 C27 1.537(3)
C10 C11 1.362(3)
C10 C9 1.499(3)
C5 C6 1.367(3)
C5 C4 1.494(3)
C40 H40A 0.9800
C40 H40B 0.9800
C40 H40C 0.9800
C28 H28A 0.9800
C28 H28B 0.9800
C28 H28C 0.9800
C38 H38A 0.9800
C38 H38B 0.9800
C38 H38C 0.9800
C6 H6 0.9500
C6 C7 1.412(3)
C7 C8 1.500(3)
C11 H11 0.9500
C45 H45A 0.9800
C45 H45B 0.9800
C45 H45C 0.9800
C9 H9A 0.9800
C9 H9B 0.9800
C9 H9C 0.9800
C29 H29A 0.9800
C29 H29B 0.9800
C29 H29C 0.9800
C26 H26A 0.9800
C26 H26B 0.9800
C26 H26C 0.9800
C24 H24A 0.9800
C24 H24B 0.9800
C24 H24C 0.9800
C41 H41A 0.9800
C41 H41B 0.9800
C41 H41C 0.9800
C27 H27A 0.9800
C27 H27B 0.9800
C27 H27C 0.9800
C22 H22A 0.9800
C22 H22B 0.9800
C22 H22C 0.9800
C43 H43A 0.9800
C43 H43B 0.9800
C43 H43C 0.9800
C44 H44A 0.9800
C44 H44B 0.9800
C44 H44C 0.9800
C13 H13A 0.9800
C13 H13B 0.9800
C13 H13C 0.9800
C4 H4A 0.9800
C4 H4B 0.9800
C4 H4C 0.9800
C8 H8A 0.9800
C8 H8B 0.9800
C8 H8C 0.9800
